data_4343195
loop_
_publ_author_name
'Tyrrell, Sophie'
'Behrendt, Gereon'
'Nockemann, Peter'

_publ_section_title
;
 Ionothermal syntheses of nano- and microstructured ternary
 copper-indium-chalcogenides.
;
_journal_issue 9
_journal_name_full 'Inorganic chemistry'
_journal_page_first 4495
_journal_page_last 4503
_journal_paper_doi 10.1021/acs.inorgchem.5b00322
_journal_volume 54
_journal_year 2015
_chemical_formula_moiety '0.33(Cl10 Cu5 O), C12 H23 N2'
_chemical_formula_sum 'C12 H23 Cl3.33 Cu1.67 N2 O0.33'
_chemical_formula_weight 424.72
_chemical_name_systematic
;
 ? 
;
_space_group_crystal_system monoclinic
_space_group_IT_number 14
_space_group_name_Hall '-P 2yn'
_space_group_name_H-M_alt 'P 1 21/n 1'
_symmetry_space_group_name_Hall '-P 2yn'
_symmetry_space_group_name_H-M 'P 1 21/n 1'
_atom_sites_solution_hydrogens geom
_atom_sites_solution_primary direct
_atom_sites_solution_secondary difmap
_audit_creation_date 2014-07-09
_audit_creation_method
;
Olex2 1.2
(compiled 2014.06.27 svn.r2953 for OlexSys, GUI svn.r4855)
;
_cell_angle_alpha 90.00
_cell_angle_beta 91.777(2)
_cell_angle_gamma 90.00
_cell_formula_units_Z 12
_cell_length_a 19.8719(14)
_cell_length_b 9.0935(5)
_cell_length_c 29.202(2)
_cell_measurement_temperature 293(2)
_cell_volume 5274.4(6)
_computing_molecular_graphics 'Olex2 (Dolomanov et al., 2009)'
_computing_publication_material 'Olex2 (Dolomanov et al., 2009)'
_computing_structure_refinement 'ShelXL (Sheldrick, 2008)'
_computing_structure_solution 'ShelXS (Sheldrick, 2008)'
_diffrn_ambient_temperature 293(2)
_diffrn_measured_fraction_theta_full 0.997
_diffrn_measured_fraction_theta_max 0.997
_diffrn_radiation_monochromator graphite
_diffrn_radiation_type MoK\a
_diffrn_radiation_wavelength 0.71075
_diffrn_reflns_av_R_equivalents 0.1301
_diffrn_reflns_av_unetI/netI 0.1329
_diffrn_reflns_limit_h_max 25
_diffrn_reflns_limit_h_min -25
_diffrn_reflns_limit_k_max 11
_diffrn_reflns_limit_k_min -11
_diffrn_reflns_limit_l_max 37
_diffrn_reflns_limit_l_min -37
_diffrn_reflns_number 36327
_diffrn_reflns_theta_full 27.48
_diffrn_reflns_theta_max 27.48
_diffrn_reflns_theta_min 2.52
_diffrn_source 'fine-focus sealed tube'
_exptl_absorpt_coefficient_mu 2.524
_exptl_crystal_density_diffrn 1.605
_exptl_crystal_density_method 'not measured'
_exptl_crystal_F_000 2600
_refine_diff_density_max 2.074
_refine_diff_density_min -1.166
_refine_diff_density_rms 0.232
_refine_ls_extinction_method none
_refine_ls_goodness_of_fit_ref 1.050
_refine_ls_hydrogen_treatment constr
_refine_ls_matrix_type full
_refine_ls_number_parameters 529
_refine_ls_number_reflns 12051
_refine_ls_number_restraints 0
_refine_ls_restrained_S_all 1.050
_refine_ls_R_factor_all 0.1485
_refine_ls_R_factor_gt 0.0966
_refine_ls_shift/su_max 0.001
_refine_ls_shift/su_mean 0.000
_refine_ls_structure_factor_coef Fsqd
_refine_ls_weighting_details 'calc w=1/[\s^2^(Fo^2^)+(0.1455P)^2^+5.7929P] where P=(Fo^2^+2Fc^2^)/3'
_refine_ls_weighting_scheme calc
_refine_ls_wR_factor_gt 0.2494
_refine_ls_wR_factor_ref 0.2787
_reflns_number_gt 7262
_reflns_number_total 12051
_reflns_threshold_expression >2sigma(I)
_cod_data_source_file ic5b00322_si_004.cif
_cod_data_source_block 2014ncs0062a
_cod_database_code 4343195
_olex2_refinement_description
;
1. Fixed Uiso
 At 1.2 times of:
  All C(H) groups, All C(H,H) groups
 At 1.5 times of:
  All C(H,H,H) groups
2.a Secondary CH2 refined with riding coordinates:
 C30(H30A,H30B), C31(H31A,H31B), C10(H10A,H10B), C23(H23A,H23B), C9(H9A,H9B),
 C29(H29A,H29B), C6(H6A,H6B), C19(H19A,H19B), C8(H8A,H8B), C33(H33A,H33B),
 C5(H5A,H5B), C20(H20A,H20B), C32(H32A,H32B), C22(H22A,H22B), C18(H18A,H18B),
 C21(H21A,H21B), C11(H11A,H11B), C35(H35A,H35B), C34(H34A,H34B), C17(H17A,H17B),
  C7(H7A,H7B)
2.b Aromatic/amide H refined with riding coordinates:
 C25(H25), C13(H13), C15(H15), C26(H26), C14(H14), C1(H1), C27(H27), C3(H3),
 C2(H2)
2.c Idealised Me refined as rotating group:
 C36(H36A,H36B,H36C), C28(H28A,H28B,H28C), C4(H4A,H4B,H4C), C24(H24A,H24B,
 H24C), C16(H16A,H16B,H16C), C12(H12A,H12B,H12C)
;
_olex2_computing_structure_refinement_long 'ShelXL (Sheldrick, 2008)'
_olex2_computing_structure_solution_long 'ShelXS (Sheldrick, 2008)'
_olex2_submission_special_instructions 'No special instructions were received'

loop_
_space_group_symop_id
_space_group_symop_operation_xyz
1 'x, y, z'
2 '-x+1/2, y+1/2, -z+1/2'
3 '-x, -y, -z'
4 'x-1/2, -y-1/2, z-1/2'

loop_
_atom_site_label
_atom_site_type_symbol
_atom_site_fract_x
_atom_site_fract_y
_atom_site_fract_z
_atom_site_U_iso_or_equiv
_atom_site_adp_type
_atom_site_occupancy
_atom_site_calc_flag
_atom_site_refinement_flags_posn
Cu1 Cu 0.49752(6) -0.24841(14) 0.26861(4) 0.0351(3) Uani 1 d .
Cu5 Cu 0.43328(5) 0.31720(13) 0.36572(4) 0.0261(3) Uani 1 d .
Cu4 Cu 0.57641(5) 0.18015(13) 0.36420(4) 0.0275(3) Uani 1 d .
Cu2 Cu 0.46624(5) 0.10435(12) 0.28644(4) 0.0248(3) Uani 1 d .
Cu3 Cu 0.53764(5) 0.40846(12) 0.28858(4) 0.0251(3) Uani 1 d .
Cl3 Cl 0.35610(11) 0.4152(3) 0.40944(8) 0.0295(5) Uani 1 d .
Cl9 Cl 0.64601(10) 0.3196(3) 0.31153(8) 0.0284(5) Uani 1 d .
Cl10 Cl 0.65630(11) 0.0796(3) 0.40782(8) 0.0321(5) Uani 1 d .
Cl1 Cl 0.42424(11) -0.0803(2) 0.24080(8) 0.0291(5) Uani 1 d .
Cl7 Cl 0.51304(11) 0.2740(3) 0.42493(8) 0.0305(5) Uani 1 d .
Cl4 Cl 0.49442(10) 0.2607(3) 0.22325(7) 0.0266(5) Uani 1 d .
Cl2 Cl 0.57841(11) -0.4056(3) 0.24467(8) 0.0307(5) Uani 1 d .
Cl5 Cl 0.45450(11) -0.4363(2) 0.31835(8) 0.0297(5) Uani 1 d .
Cl6 Cl 0.36114(10) 0.1749(3) 0.31746(8) 0.0304(5) Uani 1 d .
Cl8 Cl 0.55076(12) -0.0533(3) 0.31905(8) 0.0324(5) Uani 1 d .
N5 N 0.2160(4) 0.8189(8) 0.2931(3) 0.0263(17) Uani 1 d .
N2 N 0.3671(4) 0.4680(10) 0.5438(3) 0.0344(19) Uani 1 d .
N3 N 0.1953(4) 0.3173(8) 0.7017(3) 0.0270(17) Uani 1 d .
N4 N 0.2127(4) 0.0999(8) 0.6738(3) 0.0272(17) Uani 1 d .
N6 N 0.2237(4) 0.6045(8) 0.3267(3) 0.0259(16) Uani 1 d .
C30 C 0.1635(5) 0.5766(11) 0.6881(4) 0.035(2) Uani 1 d .
H30A H 0.2102 0.6064 0.6857 0.042 Uiso 1 calc R
H30B H 0.1395 0.6577 0.7016 0.042 Uiso 1 calc R
C36 C -0.1454(8) 0.3635(19) 0.5407(5) 0.079(5) Uani 1 d .
H36A H -0.1583 0.3327 0.5102 0.119 Uiso 1 calc GR
H36B H -0.1744 0.4418 0.5499 0.119 Uiso 1 calc GR
H36C H -0.1493 0.2821 0.5613 0.119 Uiso 1 calc GR
C28 C 0.2023(5) -0.0501(11) 0.6584(4) 0.038(2) Uani 1 d .
H28A H 0.2297 -0.1152 0.6770 0.056 Uiso 1 calc GR
H28B H 0.2146 -0.0585 0.6270 0.056 Uiso 1 calc GR
H28C H 0.1558 -0.0760 0.6611 0.056 Uiso 1 calc GR
C31 C 0.1341(5) 0.5503(12) 0.6398(4) 0.042(3) Uani 1 d .
H31A H 0.1421 0.6369 0.6213 0.050 Uiso 1 calc R
H31B H 0.1579 0.4689 0.6261 0.050 Uiso 1 calc R
C10 C 0.7320(5) -0.0775(12) 0.5151(4) 0.038(2) Uani 1 d .
H10A H 0.6883 -0.1002 0.5010 0.046 Uiso 1 calc R
H10B H 0.7505 0.0049 0.4986 0.046 Uiso 1 calc R
C23 C -0.0580(6) 0.9601(13) 0.4275(4) 0.049(3) Uani 1 d .
H23A H -0.0947 0.9059 0.4128 0.059 Uiso 1 calc R
H23B H -0.0318 0.8912 0.4461 0.059 Uiso 1 calc R
N1 N 0.4356(4) 0.2860(9) 0.5550(3) 0.0336(19) Uani 1 d .
C9 C 0.7220(6) -0.0312(12) 0.5643(4) 0.042(3) Uani 1 d .
H9A H 0.7656 -0.0063 0.5780 0.050 Uiso 1 calc R
H9B H 0.7050 -0.1151 0.5809 0.050 Uiso 1 calc R
O1 O 0.5033(3) 0.2538(7) 0.32620(19) 0.0231(13) Uani 1 d .
C29 C 0.1607(5) 0.4461(11) 0.7200(3) 0.034(2) Uani 1 d .
H29A H 0.1814 0.4725 0.7494 0.041 Uiso 1 calc R
H29B H 0.1140 0.4212 0.7250 0.041 Uiso 1 calc R
C4 C 0.3276(6) 0.5856(12) 0.5207(4) 0.041(3) Uani 1 d .
H4A H 0.3434 0.6797 0.5314 0.062 Uiso 1 calc GR
H4B H 0.2809 0.5747 0.5274 0.062 Uiso 1 calc GR
H4C H 0.3330 0.5790 0.4882 0.062 Uiso 1 calc GR
C6 C 0.5531(5) 0.1929(12) 0.5648(4) 0.036(2) Uani 1 d .
H6A H 0.5688 0.2872 0.5539 0.043 Uiso 1 calc R
H6B H 0.5519 0.1977 0.5979 0.043 Uiso 1 calc R
C19 C 0.1208(5) 1.0211(11) 0.3401(3) 0.034(2) Uani 1 d .
H19A H 0.0815 0.9838 0.3234 0.041 Uiso 1 calc R
H19B H 0.1394 0.9413 0.3586 0.041 Uiso 1 calc R
C25 C 0.1664(5) 0.1923(10) 0.6906(3) 0.028(2) Uani 1 d .
H25 H 0.1211 0.1706 0.6938 0.034 Uiso 1 calc R
C8 C 0.6741(5) 0.0994(12) 0.5713(4) 0.039(2) Uani 1 d .
H8A H 0.6714 0.1188 0.6039 0.047 Uiso 1 calc R
H8B H 0.6928 0.1861 0.5572 0.047 Uiso 1 calc R
C33 C 0.0297(6) 0.4892(14) 0.5899(4) 0.045(3) Uani 1 d .
H33A H 0.0354 0.5773 0.5717 0.054 Uiso 1 calc R
H33B H 0.0549 0.4109 0.5758 0.054 Uiso 1 calc R
C13 C 0.1819(5) 0.6982(10) 0.3047(3) 0.028(2) Uani 1 d .
H13 H 0.1363 0.6820 0.2984 0.034 Uiso 1 calc R
C15 C 0.2865(5) 0.6682(10) 0.3284(3) 0.030(2) Uani 1 d .
H15 H 0.3253 0.6273 0.3417 0.036 Uiso 1 calc R
C26 C 0.2631(5) 0.3074(11) 0.6933(3) 0.034(2) Uani 1 d .
H26 H 0.2952 0.3804 0.6985 0.040 Uiso 1 calc R
C5 C 0.4821(5) 0.1657(12) 0.5455(4) 0.035(2) Uani 1 d .
H5A H 0.4839 0.1524 0.5126 0.042 Uiso 1 calc R
H5B H 0.4649 0.0755 0.5584 0.042 Uiso 1 calc R
C14 C 0.2821(5) 0.8007(11) 0.3075(3) 0.033(2) Uani 1 d .
H14 H 0.3171 0.8670 0.3036 0.040 Uiso 1 calc R
C24 C -0.0871(7) 1.0758(15) 0.4585(4) 0.055(3) Uani 1 d .
H24A H -0.1152 1.1414 0.4406 0.083 Uiso 1 calc GR
H24B H -0.0512 1.1303 0.4732 0.083 Uiso 1 calc GR
H24C H -0.1135 1.0289 0.4813 0.083 Uiso 1 calc GR
C20 C 0.0994(5) 1.1432(12) 0.3715(4) 0.039(2) Uani 1 d .
H20A H 0.0762 1.2183 0.3535 0.047 Uiso 1 calc R
H20B H 0.1391 1.1878 0.3858 0.047 Uiso 1 calc R
C32 C 0.0594(5) 0.5165(13) 0.6378(4) 0.041(3) Uani 1 d .
H32A H 0.0356 0.5982 0.6513 0.050 Uiso 1 calc R
H32B H 0.0514 0.4303 0.6564 0.050 Uiso 1 calc R
C1 C 0.4064(5) 0.3728(11) 0.5229(4) 0.033(2) Uani 1 d .
H1 H 0.4127 0.3672 0.4915 0.039 Uiso 1 calc R
C22 C -0.0131(5) 1.0228(14) 0.3904(4) 0.046(3) Uani 1 d .
H22A H -0.0029 0.9448 0.3690 0.056 Uiso 1 calc R
H22B H -0.0381 1.0980 0.3735 0.056 Uiso 1 calc R
C18 C 0.1734(5) 1.0698(10) 0.3056(3) 0.029(2) Uani 1 d .
H18A H 0.1573 1.1572 0.2897 0.035 Uiso 1 calc R
H18B H 0.2150 1.0950 0.3220 0.035 Uiso 1 calc R
C16 C 0.2064(5) 0.4590(11) 0.3436(3) 0.033(2) Uani 1 d .
H16A H 0.2072 0.4600 0.3765 0.049 Uiso 1 calc GR
H16B H 0.2385 0.3885 0.3332 0.049 Uiso 1 calc GR
H16C H 0.1622 0.4326 0.3323 0.049 Uiso 1 calc GR
C27 C 0.2741(5) 0.1729(11) 0.6761(4) 0.035(2) Uani 1 d .
H27 H 0.3153 0.1355 0.6672 0.042 Uiso 1 calc R
C21 C 0.0532(5) 1.0895(13) 0.4089(3) 0.038(2) Uani 1 d .
H21A H 0.0430 1.1715 0.4287 0.046 Uiso 1 calc R
H21B H 0.0770 1.0162 0.4273 0.046 Uiso 1 calc R
C11 C 0.7775(6) -0.2085(13) 0.5097(4) 0.043(3) Uani 1 d .
H11A H 0.7593 -0.2911 0.5262 0.052 Uiso 1 calc R
H11B H 0.8214 -0.1858 0.5233 0.052 Uiso 1 calc R
C35 C -0.0731(7) 0.4174(17) 0.5414(4) 0.064(4) Uani 1 d .
H35A H -0.0456 0.3440 0.5268 0.077 Uiso 1 calc R
H35B H -0.0710 0.5066 0.5234 0.077 Uiso 1 calc R
C34 C -0.0433(6) 0.4484(13) 0.5888(4) 0.046(3) Uani 1 d .
H34A H -0.0685 0.5278 0.6024 0.055 Uiso 1 calc R
H34B H -0.0490 0.3618 0.6077 0.055 Uiso 1 calc R
C17 C 0.1876(5) 0.9505(11) 0.2706(3) 0.035(2) Uani 1 d .
H17A H 0.1461 0.9246 0.2542 0.042 Uiso 1 calc R
H17B H 0.2189 0.9876 0.2486 0.042 Uiso 1 calc R
C7 C 0.6026(5) 0.0740(11) 0.5513(4) 0.034(2) Uani 1 d .
H7A H 0.6043 0.0703 0.5182 0.041 Uiso 1 calc R
H7B H 0.5864 -0.0205 0.5618 0.041 Uiso 1 calc R
C3 C 0.3723(5) 0.4440(12) 0.5900(3) 0.037(2) Uani 1 d .
H3 H 0.3511 0.4978 0.6125 0.045 Uiso 1 calc R
C2 C 0.4135(5) 0.3289(11) 0.5970(3) 0.033(2) Uani 1 d .
H2 H 0.4249 0.2860 0.6251 0.040 Uiso 1 calc R
C12 C 0.7858(6) -0.2527(15) 0.4600(4) 0.056(3) Uani 1 d .
H12A H 0.7985 -0.1682 0.4425 0.084 Uiso 1 calc GR
H12B H 0.7440 -0.2912 0.4478 0.084 Uiso 1 calc GR
H12C H 0.8201 -0.3266 0.4583 0.084 Uiso 1 calc GR

loop_
_atom_site_aniso_label
_atom_site_aniso_U_11
_atom_site_aniso_U_22
_atom_site_aniso_U_33
_atom_site_aniso_U_23
_atom_site_aniso_U_13
_atom_site_aniso_U_12
Cu1 0.0251(6) 0.0285(7) 0.0516(8) 0.0029(6) 0.0007(5) 0.0042(5)
Cu5 0.0136(5) 0.0316(6) 0.0333(6) -0.0014(5) 0.0019(4) 0.0020(4)
Cu4 0.0136(5) 0.0346(7) 0.0343(6) 0.0014(5) 0.0000(4) 0.0032(5)
Cu2 0.0151(5) 0.0246(6) 0.0346(6) 0.0004(5) -0.0009(4) -0.0010(4)
Cu3 0.0145(5) 0.0251(6) 0.0358(6) 0.0017(5) 0.0027(4) -0.0011(4)
Cl3 0.0181(10) 0.0368(13) 0.0336(12) -0.0006(10) 0.0028(9) 0.0065(9)
Cl9 0.0148(10) 0.0322(12) 0.0382(12) 0.0007(10) 0.0020(9) -0.0019(9)
Cl10 0.0190(10) 0.0423(14) 0.0350(12) 0.0016(10) -0.0011(9) 0.0068(10)
Cl1 0.0202(10) 0.0269(12) 0.0400(12) -0.0010(10) -0.0050(9) 0.0005(9)
Cl7 0.0174(10) 0.0425(14) 0.0315(11) -0.0005(10) 0.0002(8) 0.0046(9)
Cl4 0.0174(10) 0.0313(12) 0.0312(11) 0.0013(9) -0.0001(8) -0.0033(9)
Cl2 0.0228(11) 0.0277(12) 0.0424(13) 0.0024(10) 0.0098(9) 0.0003(9)
Cl5 0.0198(10) 0.0276(12) 0.0420(13) 0.0037(10) 0.0072(9) 0.0027(9)
Cl6 0.0132(10) 0.0360(13) 0.0421(13) -0.0066(10) 0.0003(9) -0.0022(9)
Cl8 0.0224(11) 0.0285(12) 0.0456(13) -0.0027(10) -0.0100(9) 0.0028(9)
N5 0.020(4) 0.025(4) 0.034(4) 0.002(3) 0.002(3) -0.002(3)
N2 0.029(5) 0.041(5) 0.033(4) -0.004(4) -0.004(4) -0.001(4)
N3 0.017(4) 0.024(4) 0.039(4) 0.000(3) 0.002(3) 0.004(3)
N4 0.016(4) 0.026(4) 0.040(4) -0.006(3) 0.003(3) 0.003(3)
N6 0.016(4) 0.029(4) 0.032(4) -0.001(3) 0.000(3) 0.002(3)
C30 0.013(4) 0.029(5) 0.063(7) -0.002(5) 0.001(4) 0.001(4)
C36 0.053(9) 0.088(11) 0.096(11) -0.046(9) -0.025(8) 0.020(8)
C28 0.024(5) 0.032(6) 0.056(7) -0.004(5) 0.006(5) -0.003(4)
C31 0.030(6) 0.039(6) 0.057(7) 0.004(5) 0.006(5) 0.000(5)
C10 0.021(5) 0.048(7) 0.046(6) 0.006(5) -0.011(4) -0.005(5)
C23 0.044(7) 0.048(7) 0.057(7) -0.008(6) 0.017(6) -0.015(6)
N1 0.027(4) 0.036(5) 0.038(5) 0.003(4) -0.001(4) -0.010(4)
C9 0.027(5) 0.043(6) 0.054(7) 0.004(5) -0.009(5) 0.000(5)
O1 0.015(3) 0.028(3) 0.027(3) -0.001(3) -0.001(2) -0.002(3)
C29 0.022(5) 0.039(6) 0.043(6) -0.007(5) 0.006(4) -0.004(4)
C4 0.033(6) 0.042(6) 0.048(6) 0.000(5) -0.003(5) 0.007(5)
C6 0.026(5) 0.040(6) 0.041(6) 0.003(5) -0.004(4) -0.003(4)
C19 0.021(5) 0.037(6) 0.045(6) -0.001(5) 0.004(4) -0.003(4)
C25 0.020(4) 0.026(5) 0.039(5) 0.003(4) 0.007(4) 0.000(4)
C8 0.025(5) 0.038(6) 0.054(6) -0.007(5) -0.009(5) 0.000(5)
C33 0.048(7) 0.048(7) 0.040(6) 0.007(5) 0.004(5) 0.010(6)
C13 0.019(4) 0.032(5) 0.034(5) -0.002(4) 0.001(4) 0.002(4)
C15 0.017(4) 0.030(5) 0.043(5) -0.004(4) 0.000(4) -0.004(4)
C26 0.014(4) 0.036(6) 0.051(6) 0.001(5) -0.002(4) -0.006(4)
C5 0.024(5) 0.036(6) 0.046(6) -0.004(5) 0.000(4) -0.005(4)
C14 0.017(4) 0.033(5) 0.050(6) -0.003(5) 0.005(4) 0.004(4)
C24 0.045(7) 0.073(9) 0.048(7) -0.010(6) 0.014(6) -0.013(6)
C20 0.024(5) 0.041(6) 0.052(6) 0.001(5) 0.000(4) -0.004(4)
C32 0.027(6) 0.045(7) 0.051(6) 0.002(5) 0.003(5) 0.002(5)
C1 0.023(5) 0.035(6) 0.040(5) -0.001(4) -0.001(4) -0.008(4)
C22 0.027(6) 0.056(7) 0.057(7) -0.008(6) 0.013(5) -0.011(5)
C18 0.015(4) 0.030(5) 0.042(5) 0.006(4) -0.002(4) -0.002(4)
C16 0.021(5) 0.031(5) 0.045(6) 0.004(4) -0.003(4) -0.004(4)
C27 0.012(4) 0.035(6) 0.057(6) 0.009(5) -0.005(4) -0.001(4)
C21 0.023(5) 0.051(7) 0.040(6) -0.007(5) -0.005(4) 0.001(5)
C11 0.030(6) 0.048(7) 0.051(7) 0.000(5) -0.006(5) -0.002(5)
C35 0.050(8) 0.081(10) 0.060(8) -0.026(7) -0.013(6) 0.012(7)
C34 0.040(7) 0.048(7) 0.049(6) -0.001(5) 0.000(5) 0.010(5)
C17 0.034(6) 0.030(5) 0.040(5) 0.007(4) 0.002(4) -0.001(4)
C7 0.030(5) 0.028(5) 0.045(6) 0.008(4) -0.003(4) -0.006(4)
C3 0.027(5) 0.046(6) 0.039(6) -0.005(5) 0.008(4) -0.016(5)
C2 0.031(5) 0.038(6) 0.031(5) 0.009(4) 0.003(4) 0.000(5)
C12 0.019(5) 0.073(9) 0.077(9) -0.016(7) 0.003(5) -0.014(6)

loop_
_atom_type_symbol
_atom_type_description
_atom_type_scat_dispersion_real
_atom_type_scat_dispersion_imag
_atom_type_scat_source
C C 0.0033 0.0016 'International Tables Vol C Tables 4.2.6.8 and 6.1.1.4'
H H 0.0000 0.0000 'International Tables Vol C Tables 4.2.6.8 and 6.1.1.4'
Cl Cl 0.1484 0.1585 'International Tables Vol C Tables 4.2.6.8 and 6.1.1.4'
Cu Cu 0.3201 1.2651 'International Tables Vol C Tables 4.2.6.8 and 6.1.1.4'
N N 0.0061 0.0033 'International Tables Vol C Tables 4.2.6.8 and 6.1.1.4'
O O 0.0106 0.0060 'International Tables Vol C Tables 4.2.6.8 and 6.1.1.4'

loop_
_geom_angle_atom_site_label_1
_geom_angle_atom_site_label_2
_geom_angle_atom_site_label_3
_geom_angle
_geom_angle_site_symmetry_1
_geom_angle_site_symmetry_3
Cl1 Cu1 Cl2 140.56(10) . .
Cl1 Cu1 Cl5 117.47(9) . .
Cl1 Cu1 Cl8 89.30(9) . .
Cl2 Cu1 Cl5 90.40(8) . .
Cl2 Cu1 Cl8 109.52(10) . .
Cl5 Cu1 Cl8 107.26(9) . .
Cl3 Cu5 Cl7 96.14(9) . .
Cl3 Cu5 Cl5 94.83(8) . 1_565
Cl3 Cu5 Cl6 98.39(9) . .
Cl7 Cu5 Cl5 114.11(9) . 1_565
Cl7 Cu5 Cl6 137.04(10) . .
Cl6 Cu5 Cl5 104.66(9) . 1_565
O1 Cu5 Cl3 173.7(2) . .
O1 Cu5 Cl7 84.66(19) . .
O1 Cu5 Cl5 79.19(19) . 1_565
O1 Cu5 Cl6 85.12(19) . .
Cl9 Cu4 Cl8 102.37(8) . .
Cl10 Cu4 Cl9 99.61(9) . .
Cl10 Cu4 Cl7 96.14(9) . .
Cl10 Cu4 Cl8 94.74(9) . .
Cl7 Cu4 Cl9 127.39(9) . .
Cl7 Cu4 Cl8 125.95(9) . .
O1 Cu4 Cl9 83.61(17) . .
O1 Cu4 Cl10 175.7(2) . .
O1 Cu4 Cl7 84.07(17) . .
O1 Cu4 Cl8 81.70(19) . .
Cl1 Cu2 Cl4 94.37(9) . .
Cl1 Cu2 Cl6 96.34(9) . .
Cl1 Cu2 Cl8 91.79(9) . .
Cl6 Cu2 Cl4 111.02(9) . .
Cl8 Cu2 Cl4 118.89(9) . .
Cl8 Cu2 Cl6 128.54(9) . .
O1 Cu2 Cl1 177.8(2) . .
O1 Cu2 Cl4 87.23(18) . .
O1 Cu2 Cl6 84.50(18) . .
O1 Cu2 Cl8 86.1(2) . .
Cl9 Cu3 Cl4 108.88(9) . .
Cl2 Cu3 Cl9 94.35(9) 1_565 .
Cl2 Cu3 Cl4 95.17(9) 1_565 .
Cl2 Cu3 Cl5 91.64(8) 1_565 1_565
Cl5 Cu3 Cl9 137.57(10) 1_565 .
Cl5 Cu3 Cl4 112.34(9) 1_565 .
O1 Cu3 Cl9 85.68(19) . .
O1 Cu3 Cl4 85.54(19) . .
O1 Cu3 Cl2 179.24(19) . 1_565
O1 Cu3 Cl5 87.83(18) . 1_565
Cu3 Cl9 Cu4 80.16(7) . .
Cu1 Cl1 Cu2 93.92(10) . .
Cu5 Cl7 Cu4 82.58(8) . .
Cu2 Cl4 Cu3 79.20(7) . .
Cu1 Cl2 Cu3 91.51(8) . 1_545
Cu1 Cl5 Cu5 165.50(10) . 1_545
Cu3 Cl5 Cu1 86.37(7) 1_545 .
Cu3 Cl5 Cu5 79.20(7) 1_545 1_545
Cu5 Cl6 Cu2 81.49(8) . .
Cu1 Cl8 Cu4 164.94(11) . .
Cu2 Cl8 Cu1 84.96(9) . .
Cu2 Cl8 Cu4 80.36(8) . .
C13 N5 C14 108.0(8) . .
C13 N5 C17 126.1(8) . .
C14 N5 C17 125.8(8) . .
C1 N2 C4 125.0(8) . .
C1 N2 C3 108.8(9) . .
C3 N2 C4 126.2(9) . .
C25 N3 C29 125.2(8) . .
C25 N3 C26 108.8(8) . .
C26 N3 C29 126.0(8) . .
C25 N4 C28 127.4(8) . .
C25 N4 C27 107.0(8) . .
C27 N4 C28 125.5(8) . .
C13 N6 C15 107.3(8) . .
C13 N6 C16 126.3(8) . .
C15 N6 C16 126.4(8) . .
H30A C30 H30B 107.5 . .
C31 C30 H30A 108.5 . .
C31 C30 H30B 108.5 . .
C29 C30 H30A 108.5 . .
C29 C30 H30B 108.5 . .
C29 C30 C31 115.2(9) . .
H36A C36 H36B 109.5 . .
H36A C36 H36C 109.5 . .
H36B C36 H36C 109.5 . .
C35 C36 H36A 109.5 . .
C35 C36 H36B 109.5 . .
C35 C36 H36C 109.5 . .
N4 C28 H28A 109.5 . .
N4 C28 H28B 109.5 . .
N4 C28 H28C 109.5 . .
H28A C28 H28B 109.5 . .
H28A C28 H28C 109.5 . .
H28B C28 H28C 109.5 . .
C30 C31 H31A 108.7 . .
C30 C31 H31B 108.7 . .
H31A C31 H31B 107.6 . .
C32 C31 C30 114.4(8) . .
C32 C31 H31A 108.7 . .
C32 C31 H31B 108.7 . .
H10A C10 H10B 107.6 . .
C9 C10 H10A 108.6 . .
C9 C10 H10B 108.6 . .
C11 C10 H10A 108.6 . .
C11 C10 H10B 108.6 . .
C11 C10 C9 114.6(9) . .
H23A C23 H23B 107.7 . .
C24 C23 H23A 108.8 . .
C24 C23 H23B 108.8 . .
C24 C23 C22 113.9(10) . .
C22 C23 H23A 108.8 . .
C22 C23 H23B 108.8 . .
C1 N1 C5 124.5(8) . .
C1 N1 C2 108.3(9) . .
C2 N1 C5 127.2(9) . .
C10 C9 H9A 108.3 . .
C10 C9 H9B 108.3 . .
C10 C9 C8 116.1(9) . .
H9A C9 H9B 107.4 . .
C8 C9 H9A 108.3 . .
C8 C9 H9B 108.3 . .
Cu4 O1 Cu5 107.8(3) . .
Cu4 O1 Cu3 108.0(3) . .
Cu2 O1 Cu5 107.7(3) . .
Cu2 O1 Cu4 111.8(3) . .
Cu2 O1 Cu3 108.0(3) . .
Cu3 O1 Cu5 113.6(3) . .
N3 C29 C30 112.1(7) . .
N3 C29 H29A 109.2 . .
N3 C29 H29B 109.2 . .
C30 C29 H29A 109.2 . .
C30 C29 H29B 109.2 . .
H29A C29 H29B 107.9 . .
N2 C4 H4A 109.5 . .
N2 C4 H4B 109.5 . .
N2 C4 H4C 109.5 . .
H4A C4 H4B 109.5 . .
H4A C4 H4C 109.5 . .
H4B C4 H4C 109.5 . .
H6A C6 H6B 107.8 . .
C5 C6 H6A 109.0 . .
C5 C6 H6B 109.0 . .
C7 C6 H6A 109.0 . .
C7 C6 H6B 109.0 . .
C7 C6 C5 112.8(9) . .
H19A C19 H19B 107.7 . .
C20 C19 H19A 108.9 . .
C20 C19 H19B 108.9 . .
C20 C19 C18 113.3(8) . .
C18 C19 H19A 108.9 . .
C18 C19 H19B 108.9 . .
N3 C25 N4 109.4(8) . .
N3 C25 H25 125.3 . .
N4 C25 H25 125.3 . .
C9 C8 H8A 108.8 . .
C9 C8 H8B 108.8 . .
H8A C8 H8B 107.7 . .
C7 C8 C9 113.6(9) . .
C7 C8 H8A 108.8 . .
C7 C8 H8B 108.8 . .
H33A C33 H33B 107.6 . .
C32 C33 H33A 108.8 . .
C32 C33 H33B 108.8 . .
C34 C33 H33A 108.8 . .
C34 C33 H33B 108.8 . .
C34 C33 C32 114.0(9) . .
N5 C13 N6 109.4(8) . .
N5 C13 H13 125.3 . .
N6 C13 H13 125.3 . .
N6 C15 H15 125.9 . .
C14 C15 N6 108.2(9) . .
C14 C15 H15 125.9 . .
N3 C26 H26 126.4 . .
C27 C26 N3 107.3(8) . .
C27 C26 H26 126.4 . .
N1 C5 C6 112.9(9) . .
N1 C5 H5A 109.0 . .
N1 C5 H5B 109.0 . .
C6 C5 H5A 109.0 . .
C6 C5 H5B 109.0 . .
H5A C5 H5B 107.8 . .
N5 C14 H14 126.5 . .
C15 C14 N5 107.1(8) . .
C15 C14 H14 126.5 . .
C23 C24 H24A 109.5 . .
C23 C24 H24B 109.5 . .
C23 C24 H24C 109.5 . .
H24A C24 H24B 109.5 . .
H24A C24 H24C 109.5 . .
H24B C24 H24C 109.5 . .
C19 C20 H20A 109.1 . .
C19 C20 H20B 109.1 . .
C19 C20 C21 112.6(9) . .
H20A C20 H20B 107.8 . .
C21 C20 H20A 109.1 . .
C21 C20 H20B 109.1 . .
C31 C32 C33 114.7(9) . .
C31 C32 H32A 108.6 . .
C31 C32 H32B 108.6 . .
C33 C32 H32A 108.6 . .
C33 C32 H32B 108.6 . .
H32A C32 H32B 107.6 . .
N2 C1 N1 108.0(9) . .
N2 C1 H1 126.0 . .
N1 C1 H1 126.0 . .
C23 C22 H22A 108.7 . .
C23 C22 H22B 108.7 . .
H22A C22 H22B 107.6 . .
C21 C22 C23 114.2(10) . .
C21 C22 H22A 108.7 . .
C21 C22 H22B 108.7 . .
C19 C18 H18A 109.2 . .
C19 C18 H18B 109.2 . .
H18A C18 H18B 107.9 . .
C17 C18 C19 112.2(8) . .
C17 C18 H18A 109.2 . .
C17 C18 H18B 109.2 . .
N6 C16 H16A 109.5 . .
N6 C16 H16B 109.5 . .
N6 C16 H16C 109.5 . .
H16A C16 H16B 109.5 . .
H16A C16 H16C 109.5 . .
H16B C16 H16C 109.5 . .
N4 C27 H27 126.3 . .
C26 C27 N4 107.4(8) . .
C26 C27 H27 126.3 . .
C20 C21 C22 113.9(9) . .
C20 C21 H21A 108.8 . .
C20 C21 H21B 108.8 . .
C22 C21 H21A 108.8 . .
C22 C21 H21B 108.8 . .
H21A C21 H21B 107.7 . .
C10 C11 H11A 109.0 . .
C10 C11 H11B 109.0 . .
C10 C11 C12 113.1(10) . .
H11A C11 H11B 107.8 . .
C12 C11 H11A 109.0 . .
C12 C11 H11B 109.0 . .
C36 C35 H35A 108.6 . .
C36 C35 H35B 108.6 . .
H35A C35 H35B 107.6 . .
C34 C35 C36 114.7(12) . .
C34 C35 H35A 108.6 . .
C34 C35 H35B 108.6 . .
C33 C34 C35 114.6(10) . .
C33 C34 H34A 108.6 . .
C33 C34 H34B 108.6 . .
C35 C34 H34A 108.6 . .
C35 C34 H34B 108.6 . .
H34A C34 H34B 107.6 . .
N5 C17 C18 111.0(8) . .
N5 C17 H17A 109.4 . .
N5 C17 H17B 109.4 . .
C18 C17 H17A 109.4 . .
C18 C17 H17B 109.4 . .
H17A C17 H17B 108.0 . .
C6 C7 C8 113.1(9) . .
C6 C7 H7A 109.0 . .
C6 C7 H7B 109.0 . .
C8 C7 H7A 109.0 . .
C8 C7 H7B 109.0 . .
H7A C7 H7B 107.8 . .
N2 C3 H3 126.2 . .
C2 C3 N2 107.6(9) . .
C2 C3 H3 126.2 . .
N1 C2 H2 126.4 . .
C3 C2 N1 107.3(9) . .
C3 C2 H2 126.4 . .
C11 C12 H12A 109.5 . .
C11 C12 H12B 109.5 . .
C11 C12 H12C 109.5 . .
H12A C12 H12B 109.5 . .
H12A C12 H12C 109.5 . .
H12B C12 H12C 109.5 . .

loop_
_geom_bond_atom_site_label_1
_geom_bond_atom_site_label_2
_geom_bond_distance
_geom_bond_site_symmetry_2
Cu1 Cl1 2.246(3) .
Cu1 Cl2 2.277(2) .
Cu1 Cl5 2.416(2) .
Cu1 Cl8 2.518(3) .
Cu5 Cl3 2.213(2) .
Cu5 Cl7 2.343(3) .
Cu5 Cl5 2.674(2) 1_565
Cu5 Cl6 2.364(3) .
Cu5 O1 1.924(5) .
Cu4 Cl9 2.453(2) .
Cu4 Cl10 2.203(3) .
Cu4 Cl7 2.366(2) .
Cu4 Cl8 2.542(3) .
Cu4 O1 1.921(6) .
Cu2 Cl1 2.285(3) .
Cu2 Cl4 2.409(2) .
Cu2 Cl6 2.390(2) .
Cu2 Cl8 2.384(3) .
Cu2 O1 1.919(6) .
Cu3 Cl9 2.377(2) .
Cu3 Cl4 2.466(3) .
Cu3 Cl2 2.285(2) 1_565
Cu3 Cl5 2.360(2) 1_565
Cu3 O1 1.923(6) .
Cl2 Cu3 2.285(2) 1_545
Cl5 Cu5 2.674(2) 1_545
Cl5 Cu3 2.360(2) 1_545
N5 C13 1.339(12) .
N5 C14 1.377(12) .
N5 C17 1.469(12) .
N2 C4 1.477(14) .
N2 C1 1.328(13) .
N2 C3 1.366(12) .
N3 C29 1.468(12) .
N3 C25 1.309(12) .
N3 C26 1.380(11) .
N4 C28 1.449(12) .
N4 C25 1.348(11) .
N4 C27 1.390(12) .
N6 C13 1.340(12) .
N6 C15 1.377(11) .
N6 C16 1.456(12) .
C30 H30A 0.9700 .
C30 H30B 0.9700 .
C30 C31 1.529(15) .
C30 C29 1.512(14) .
C36 H36A 0.9600 .
C36 H36B 0.9600 .
C36 H36C 0.9600 .
C36 C35 1.52(2) .
C28 H28A 0.9600 .
C28 H28B 0.9600 .
C28 H28C 0.9600 .
C31 H31A 0.9700 .
C31 H31B 0.9700 .
C31 C32 1.516(15) .
C10 H10A 0.9700 .
C10 H10B 0.9700 .
C10 C9 1.517(14) .
C10 C11 1.507(15) .
C23 H23A 0.9700 .
C23 H23B 0.9700 .
C23 C24 1.514(16) .
C23 C22 1.535(14) .
N1 C5 1.464(13) .
N1 C1 1.344(13) .
N1 C2 1.371(12) .
C9 H9A 0.9700 .
C9 H9B 0.9700 .
C9 C8 1.540(15) .
C29 H29A 0.9700 .
C29 H29B 0.9700 .
C4 H4A 0.9600 .
C4 H4B 0.9600 .
C4 H4C 0.9600 .
C6 H6A 0.9700 .
C6 H6B 0.9700 .
C6 C5 1.523(14) .
C6 C7 1.522(14) .
C19 H19A 0.9700 .
C19 H19B 0.9700 .
C19 C20 1.509(14) .
C19 C18 1.540(12) .
C25 H25 0.9300 .
C8 H8A 0.9700 .
C8 H8B 0.9700 .
C8 C7 1.537(14) .
C33 H33A 0.9700 .
C33 H33B 0.9700 .
C33 C32 1.521(16) .
C33 C34 1.497(17) .
C13 H13 0.9300 .
C15 H15 0.9300 .
C15 C14 1.352(14) .
C26 H26 0.9300 .
C26 C27 1.343(14) .
C5 H5A 0.9700 .
C5 H5B 0.9700 .
C14 H14 0.9300 .
C24 H24A 0.9600 .
C24 H24B 0.9600 .
C24 H24C 0.9600 .
C20 H20A 0.9700 .
C20 H20B 0.9700 .
C20 C21 1.528(13) .
C32 H32A 0.9700 .
C32 H32B 0.9700 .
C1 H1 0.9300 .
C22 H22A 0.9700 .
C22 H22B 0.9700 .
C22 C21 1.532(15) .
C18 H18A 0.9700 .
C18 H18B 0.9700 .
C18 C17 1.522(13) .
C16 H16A 0.9600 .
C16 H16B 0.9600 .
C16 H16C 0.9600 .
C27 H27 0.9300 .
C21 H21A 0.9700 .
C21 H21B 0.9700 .
C11 H11A 0.9700 .
C11 H11B 0.9700 .
C11 C12 1.519(15) .
C35 H35A 0.9700 .
C35 H35B 0.9700 .
C35 C34 1.516(17) .
C34 H34A 0.9700 .
C34 H34B 0.9700 .
C17 H17A 0.9700 .
C17 H17B 0.9700 .
C7 H7A 0.9700 .
C7 H7B 0.9700 .
C3 H3 0.9300 .
C3 C2 1.341(15) .
C2 H2 0.9300 .
C12 H12A 0.9600 .
C12 H12B 0.9600 .
C12 H12C 0.9600 .

loop_
_geom_torsion_atom_site_label_1
_geom_torsion_atom_site_label_2
_geom_torsion_atom_site_label_3
_geom_torsion_atom_site_label_4
_geom_torsion
_geom_torsion_site_symmetry_1
_geom_torsion_site_symmetry_4
Cl3 Cu5 Cl7 Cu4 -179.91(9) . .
Cl3 Cu5 Cl6 Cu2 -177.97(9) . .
Cl3 Cu5 O1 Cu4 105.5(18) . .
Cl3 Cu5 O1 Cu2 -133.6(17) . .
Cl3 Cu5 O1 Cu3 -14(2) . .
Cl9 Cu4 Cl7 Cu5 83.48(12) . .
Cl9 Cu4 Cl8 Cu1 -95.7(4) . .
Cl9 Cu4 Cl8 Cu2 -82.75(8) . .
Cl9 Cu4 O1 Cu5 -136.6(3) . .
Cl9 Cu4 O1 Cu2 105.2(2) . .
Cl9 Cu4 O1 Cu3 -13.5(2) . .
Cl9 Cu3 Cl4 Cu2 82.21(8) . .
Cl9 Cu3 O1 Cu5 133.5(3) . .
Cl9 Cu3 O1 Cu4 13.9(2) . .
Cl9 Cu3 O1 Cu2 -107.2(3) . .
Cl10 Cu4 Cl9 Cu3 -172.41(9) . .
Cl10 Cu4 Cl7 Cu5 -169.45(9) . .
Cl10 Cu4 Cl8 Cu1 163.3(4) . .
Cl10 Cu4 Cl8 Cu2 176.31(8) . .
Cl10 Cu4 O1 Cu5 85(2) . .
Cl10 Cu4 O1 Cu2 -33(3) . .
Cl10 Cu4 O1 Cu3 -152(2) . .
Cl1 Cu1 Cl2 Cu3 -134.99(14) . 1_545
Cl1 Cu1 Cl5 Cu5 154.3(4) . 1_545
Cl1 Cu1 Cl5 Cu3 148.72(10) . 1_545
Cl1 Cu1 Cl8 Cu4 14.4(4) . .
Cl1 Cu1 Cl8 Cu2 1.53(9) . .
Cl1 Cu2 Cl4 Cu3 -176.79(8) . .
Cl1 Cu2 Cl6 Cu5 170.62(9) . .
Cl1 Cu2 Cl8 Cu1 -1.50(8) . .
Cl1 Cu2 Cl8 Cu4 -178.14(8) . .
Cl1 Cu2 O1 Cu5 -103(5) . .
Cl1 Cu2 O1 Cu4 15(5) . .
Cl1 Cu2 O1 Cu3 134(5) . .
Cl7 Cu5 Cl6 Cu2 -69.49(13) . .
Cl7 Cu5 O1 Cu4 8.0(2) . .
Cl7 Cu5 O1 Cu2 128.8(3) . .
Cl7 Cu5 O1 Cu3 -111.7(3) . .
Cl7 Cu4 Cl9 Cu3 -66.99(12) . .
Cl7 Cu4 Cl8 Cu1 62.2(5) . .
Cl7 Cu4 Cl8 Cu2 75.21(12) . .
Cl7 Cu4 O1 Cu5 -7.9(2) . .
Cl7 Cu4 O1 Cu2 -126.1(3) . .
Cl7 Cu4 O1 Cu3 115.2(3) . .
Cl4 Cu2 Cl1 Cu1 120.84(9) . .
Cl4 Cu2 Cl6 Cu5 -92.20(9) . .
Cl4 Cu2 Cl8 Cu1 -97.49(10) . .
Cl4 Cu2 Cl8 Cu4 85.87(10) . .
Cl4 Cu2 O1 Cu5 120.8(3) . .
Cl4 Cu2 O1 Cu4 -120.9(2) . .
Cl4 Cu2 O1 Cu3 -2.2(2) . .
Cl4 Cu3 Cl9 Cu4 -94.25(8) . .
Cl4 Cu3 O1 Cu5 -117.2(3) . .
Cl4 Cu3 O1 Cu4 123.3(2) . .
Cl4 Cu3 O1 Cu2 2.2(2) . .
Cl2 Cu1 Cl1 Cu2 -122.33(15) . .
Cl2 Cu1 Cl5 Cu5 3.4(5) . 1_545
Cl2 Cu1 Cl5 Cu3 -2.20(10) . 1_545
Cl2 Cu1 Cl8 Cu4 159.0(4) . .
Cl2 Cu1 Cl8 Cu2 146.12(9) . .
Cl2 Cu3 Cl9 Cu4 168.77(8) 1_565 .
Cl2 Cu3 Cl4 Cu2 178.62(8) 1_565 .
Cl2 Cu3 O1 Cu5 41(15) 1_565 .
Cl2 Cu3 O1 Cu4 -79(15) 1_565 .
Cl2 Cu3 O1 Cu2 160(15) 1_565 .
Cl5 Cu1 Cl1 Cu2 107.56(10) . .
Cl5 Cu1 Cl2 Cu3 2.27(10) . 1_545
Cl5 Cu1 Cl8 Cu4 -104.3(4) . .
Cl5 Cu1 Cl8 Cu2 -117.11(9) . .
Cl5 Cu5 Cl7 Cu4 -81.82(9) 1_565 .
Cl5 Cu5 Cl6 Cu2 84.76(8) 1_565 .
Cl5 Cu5 O1 Cu4 123.8(3) 1_565 .
Cl5 Cu5 O1 Cu2 -115.4(3) 1_565 .
Cl5 Cu5 O1 Cu3 4.1(3) 1_565 .
Cl5 Cu3 Cl9 Cu4 71.54(13) 1_565 .
Cl5 Cu3 Cl4 Cu2 -87.47(9) 1_565 .
Cl5 Cu3 O1 Cu5 -4.6(3) 1_565 .
Cl5 Cu3 O1 Cu4 -124.1(2) 1_565 .
Cl5 Cu3 O1 Cu2 114.8(3) 1_565 .
Cl6 Cu5 Cl7 Cu4 70.76(13) . .
Cl6 Cu5 O1 Cu4 -130.3(3) . .
Cl6 Cu5 O1 Cu2 -9.4(2) . .
Cl6 Cu5 O1 Cu3 110.1(3) . .
Cl6 Cu2 Cl1 Cu1 -127.41(9) . .
Cl6 Cu2 Cl4 Cu3 84.69(9) . .
Cl6 Cu2 Cl8 Cu1 98.06(11) . .
Cl6 Cu2 Cl8 Cu4 -78.58(12) . .
Cl6 Cu2 O1 Cu5 9.3(2) . .
Cl6 Cu2 O1 Cu4 127.6(3) . .
Cl6 Cu2 O1 Cu3 -113.6(3) . .
Cl8 Cu1 Cl1 Cu2 -1.59(9) . .
Cl8 Cu1 Cl2 Cu3 110.77(10) . 1_545
Cl8 Cu1 Cl5 Cu5 -107.3(5) . 1_545
Cl8 Cu1 Cl5 Cu3 -112.82(9) . 1_545
Cl8 Cu4 Cl9 Cu3 90.54(8) . .
Cl8 Cu4 Cl7 Cu5 -69.05(12) . .
Cl8 Cu4 O1 Cu5 119.8(3) . .
Cl8 Cu4 O1 Cu2 1.6(2) . .
Cl8 Cu4 O1 Cu3 -117.1(2) . .
Cl8 Cu2 Cl1 Cu1 1.68(9) . .
Cl8 Cu2 Cl4 Cu3 -82.32(10) . .
Cl8 Cu2 Cl6 Cu5 73.23(12) . .
Cl8 Cu2 O1 Cu5 -120.0(3) . .
Cl8 Cu2 O1 Cu4 -1.7(2) . .
Cl8 Cu2 O1 Cu3 117.0(3) . .
N2 C3 C2 N1 2.4(11) . .
N3 C26 C27 N4 0.2(11) . .
N6 C15 C14 N5 0.4(10) . .
C30 C31 C32 C33 -179.6(9) . .
C36 C35 C34 C33 175.1(12) . .
C28 N4 C25 N3 178.6(9) . .
C28 N4 C27 C26 -178.1(9) . .
C31 C30 C29 N3 57.5(11) . .
C10 C9 C8 C7 58.3(13) . .
C23 C22 C21 C20 176.5(10) . .
C9 C10 C11 C12 179.4(9) . .
C9 C8 C7 C6 171.1(9) . .
O1 Cu5 Cl7 Cu4 -6.19(19) . .
O1 Cu5 Cl6 Cu2 7.29(19) . .
O1 Cu4 Cl9 Cu3 10.52(18) . .
O1 Cu4 Cl7 Cu5 6.20(18) . .
O1 Cu4 Cl8 Cu1 -14.2(5) . .
O1 Cu4 Cl8 Cu2 -1.22(17) . .
O1 Cu2 Cl1 Cu1 -15(5) . .
O1 Cu2 Cl4 Cu3 1.67(18) . .
O1 Cu2 Cl6 Cu5 -7.31(19) . .
O1 Cu2 Cl8 Cu1 177.85(17) . .
O1 Cu2 Cl8 Cu4 1.21(17) . .
O1 Cu3 Cl9 Cu4 -10.47(18) . .
O1 Cu3 Cl4 Cu2 -1.67(18) . .
C29 N3 C25 N4 178.2(8) . .
C29 N3 C26 C27 -179.0(9) . .
C29 C30 C31 C32 63.6(12) . .
C4 N2 C1 N1 178.0(9) . .
C4 N2 C3 C2 -178.9(10) . .
C19 C20 C21 C22 -61.3(13) . .
C19 C18 C17 N5 -62.3(11) . .
C25 N3 C29 C30 -116.3(10) . .
C25 N3 C26 C27 0.8(12) . .
C25 N4 C27 C26 -1.1(11) . .
C13 N5 C14 C15 -0.9(10) . .
C13 N5 C17 C18 97.4(11) . .
C13 N6 C15 C14 0.2(10) . .
C15 N6 C13 N5 -0.8(10) . .
C26 N3 C29 C30 63.4(13) . .
C26 N3 C25 N4 -1.6(11) . .
C5 N1 C1 N2 179.2(8) . .
C5 N1 C2 C3 179.4(9) . .
C5 C6 C7 C8 -179.1(9) . .
C14 N5 C13 N6 1.0(10) . .
C14 N5 C17 C18 -79.8(11) . .
C24 C23 C22 C21 68.1(15) . .
C20 C19 C18 C17 -172.8(9) . .
C32 C33 C34 C35 -178.7(11) . .
C1 N2 C3 C2 -2.4(11) . .
C1 N1 C5 C6 114.7(11) . .
C1 N1 C2 C3 -1.6(11) . .
C18 C19 C20 C21 -173.7(9) . .
C16 N6 C13 N5 -178.0(8) . .
C16 N6 C15 C14 177.4(8) . .
C27 N4 C25 N3 1.6(11) . .
C11 C10 C9 C8 -178.3(9) . .
C34 C33 C32 C31 177.0(10) . .
C17 N5 C13 N6 -176.6(8) . .
C17 N5 C14 C15 176.8(8) . .
C7 C6 C5 N1 -175.1(8) . .
C3 N2 C1 N1 1.4(11) . .
C2 N1 C5 C6 -66.4(12) . .
C2 N1 C1 N2 0.1(11) . .
